data_4114800
loop_
_publ_author_name
'Shin Aoki'
'Kenta Iwaida'
'Noriko Hanamoto'
'Motoo Shiro'
'Eiichi Kimura'

_publ_contact_author_email ' ekimura@hiroshima-u.ac.jp '
_publ_contact_author_fax ' +81-82-257-5324 '
_publ_contact_author_name 'Eiichi Kimura'
_publ_contact_author_phone ' +81-82-257-5321 '
_publ_section_title
;
 Guanidine Is a Zn2+-Binding Ligand at Neutral pH in Aqueous Solution
;
_journal_name_full 'Journal of the American Chemical Society'
_journal_page_first 5256
_journal_page_last 5257
_journal_paper_doi 10.1021/ja020029y
_journal_volume 124
_journal_year 2002
_chemical_formula_moiety 'C11 H27 N7 Zn 2+, (Cl O4 1-)2'
_chemical_formula_sum 'C11 H27 Cl2 N7 O8 Zn'
_chemical_formula_weight 521.66
_space_group_IT_number 14
_symmetry_cell_setting monoclinic
_symmetry_Int_Tables_number 14
_symmetry_space_group_name_Hall '-P 2yn'
_symmetry_space_group_name_H-M 'P 1 21/n 1'
_cell_angle_alpha 90
_cell_angle_beta 97.934(3)
_cell_angle_gamma 90
_cell_formula_units_Z 4
_cell_length_a 9.3182(8)
_cell_length_b 14.920(1)
_cell_length_c 14.618(2)
_cell_measurement_reflns_used 1662
_cell_measurement_temperature 113.2
_cell_measurement_theta_max 13.7
_cell_measurement_theta_min 2.6
_cell_volume 2012.9(4)
_computing_cell_refinement 'PROCESS-AUTO (Rigaku, 1998)'
_computing_data_collection 'PROCESS-AUTO (Rigaku, 1998)'
_computing_data_reduction 'teXsan (MSC & Rigaku, 1999)'
_computing_molecular_graphics 'ORTEP (Johnson, 1976)'
_computing_publication_material 'teXsan (MSC & Rigaku, 1999)'
_computing_structure_refinement 'teXsan (MSC & Rigaku, 1999)'
_computing_structure_solution 'SIR97 (Altomare, 1999)'
_diffrn_detector_area_resol_mean 10.00
_diffrn_measured_fraction_theta_full 0.9484
_diffrn_measured_fraction_theta_max 0.9484
_diffrn_measurement_device_type 'Rigaku RAXIS-RAPID Imaging Plate'
_diffrn_measurement_method \w
_diffrn_radiation_type 'Mo K\a'
_diffrn_radiation_wavelength 0.7107
_diffrn_reflns_av_R_equivalents 0.039
_diffrn_reflns_limit_h_max 12
_diffrn_reflns_limit_h_min -13
_diffrn_reflns_limit_k_max 20
_diffrn_reflns_limit_k_min -20
_diffrn_reflns_limit_l_max 20
_diffrn_reflns_limit_l_min -20
_diffrn_reflns_number 20440
_diffrn_reflns_theta_full 29.99
_diffrn_reflns_theta_max 29.99
_exptl_absorpt_coefficient_mu 1.541
_exptl_absorpt_correction_T_max 0.898
_exptl_absorpt_correction_T_min 0.693
_exptl_absorpt_correction_type multi-scan
_exptl_absorpt_process_details 'ABSCOR (Higashi, 1995)'
_exptl_crystal_colour colorless
_exptl_crystal_density_diffrn 1.721
_exptl_crystal_description prismatic
_exptl_crystal_size_max 0.200
_exptl_crystal_size_mid 0.100
_exptl_crystal_size_min 0.070
_refine_diff_density_max 0.68
_refine_diff_density_min -0.80
_refine_ls_extinction_method none
_refine_ls_goodness_of_fit_ref 1.053
_refine_ls_hydrogen_treatment noref
_refine_ls_number_parameters 262
_refine_ls_number_reflns 5552
_refine_ls_R_factor_gt 0.0294
_refine_ls_shift/su_max 0.0008
_refine_ls_structure_factor_coef Fsqd
_refine_ls_weighting_details 'w = 1/[\s^2^(Fo^2^) + (0.01600(Max(Fo^2^,0) + 2Fc^2^)/3)^2^]'
_refine_ls_weighting_scheme calc
_refine_ls_wR_factor_ref 0.0501
_reflns_number_gt 3893
_reflns_number_total 5553
_reflns_threshold_expression F^2^>2.0\s(F^2^)
_cod_data_source_file ja020029y_2.cif
_cod_data_source_block RGK620raplt_Hiroshima_Univ
_cod_original_cell_volume 2012.9(3)
_cod_original_formula_sum 'C11 H27 Cl2 N7 O8 Zn '
_cod_database_code 4114800

loop_
_symmetry_equiv_pos_as_xyz
x,y,z
1/2-x,1/2+y,1/2-z
-x,-y,-z
1/2+x,1/2-y,1/2+z

loop_
_atom_site_label
_atom_site_type_symbol
_atom_site_fract_x
_atom_site_fract_y
_atom_site_fract_z
_atom_site_U_iso_or_equiv
_atom_site_adp_type
_atom_site_occupancy
_atom_site_calc_flag
Zn(1) Zn 0.74301(2) 0.24449(1) 0.25913(1) 0.01312(5) Uani 1.00 d
Cl(20) Cl 0.33424(5) 0.46154(3) 0.14255(3) 0.0211(1) Uani 1.00 d
Cl(25) Cl 0.74284(4) 0.11499(3) -0.01569(3) 0.0147(1) Uani 1.00 d
O(21) O 0.2152(2) 0.4934(1) 0.0789(1) 0.0467(5) Uani 1.00 d
O(22) O 0.3254(2) 0.36672(9) 0.1532(1) 0.0451(5) Uani 1.00 d
O(23) O 0.4677(1) 0.48330(9) 0.1093(1) 0.0342(4) Uani 1.00 d
O(24) O 0.3314(2) 0.50523(10) 0.2302(1) 0.0425(5) Uani 1.00 d
O(26) O 0.6241(1) 0.05891(8) 0.00466(9) 0.0232(4) Uani 1.00 d
O(27) O 0.7572(1) 0.10806(8) -0.11203(9) 0.0255(4) Uani 1.00 d
O(28) O 0.8748(1) 0.08909(8) 0.04018(10) 0.0265(4) Uani 1.00 d
O(29) O 0.7101(1) 0.20724(8) 0.00565(9) 0.0203(3) Uani 1.00 d
N(2) N 0.6988(1) 0.28180(9) 0.3973(1) 0.0160(4) Uani 1.00 d
N(5) N 0.7092(2) 0.38373(10) 0.2341(1) 0.0204(4) Uani 1.00 d
N(8) N 0.9125(1) 0.26793(10) 0.1730(1) 0.0190(4) Uani 1.00 d
N(11) N 0.9130(2) 0.16928(10) 0.3366(1) 0.0185(4) Uani 1.00 d
N(16) N 0.4567(2) 0.12852(10) 0.3090(1) 0.0204(4) Uani 1.00 d
N(18) N 0.5831(2) 0.17644(10) 0.1919(1) 0.0177(4) Uani 1.00 d
N(19) N 0.4240(2) 0.0558(1) 0.1693(1) 0.0244(5) Uani 1.00 d
C(3) C 0.6621(2) 0.3788(1) 0.3933(1) 0.0210(5) Uani 1.00 d
C(4) C 0.7421(2) 0.4278(1) 0.3249(1) 0.0248(5) Uani 1.00 d
C(6) C 0.7974(2) 0.4149(1) 0.1635(1) 0.0265(6) Uani 1.00 d
C(7) C 0.9402(2) 0.3653(1) 0.1733(1) 0.0260(6) Uani 1.00 d
C(9) C 1.0403(2) 0.2137(1) 0.2089(1) 0.0227(5) Uani 1.00 d
C(10) C 1.0498(2) 0.2072(1) 0.3129(1) 0.0228(5) Uani 1.00 d
C(12) C 0.9004(2) 0.1754(1) 0.4362(1) 0.0220(5) Uani 1.00 d
C(13) C 0.8380(2) 0.2657(1) 0.4576(1) 0.0209(5) Uani 1.00 d
C(14) C 0.5799(2) 0.2309(1) 0.4325(1) 0.0187(5) Uani 1.00 d
C(15) C 0.4517(2) 0.2130(1) 0.3589(1) 0.0202(5) Uani 1.00 d
C(17) C 0.4894(2) 0.1222(1) 0.2219(1) 0.0166(5) Uani 1.00 d
H(3a) H 0.5607 0.3854 0.3751 0.0252 Uiso 1.00 calc
H(3b) H 0.6880 0.4043 0.4528 0.0252 Uiso 1.00 calc
H(4a) H 0.8434 0.4255 0.3450 0.0297 Uiso 1.00 calc
H(4b) H 0.7114 0.4885 0.3202 0.0297 Uiso 1.00 calc
H(5) H 0.6098 0.3932 0.2115 0.0245 Uiso 1.00 calc
H(6a) H 0.7460 0.4041 0.1038 0.0318 Uiso 1.00 calc
H(6b) H 0.8153 0.4773 0.1713 0.0318 Uiso 1.00 calc
H(7a) H 0.9971 0.3817 0.2298 0.0312 Uiso 1.00 calc
H(7b) H 0.9907 0.3803 0.1232 0.0312 Uiso 1.00 calc
H(8) H 0.8785 0.2494 0.1116 0.0228 Uiso 1.00 calc
H(9a) H 1.0311 0.1554 0.1827 0.0272 Uiso 1.00 calc
H(9b) H 1.1254 0.2414 0.1933 0.0272 Uiso 1.00 calc
H(10a) H 1.0647 0.2651 0.3394 0.0273 Uiso 1.00 calc
H(10b) H 1.1283 0.1693 0.3362 0.0273 Uiso 1.00 calc
H(11) H 0.9055 0.1083 0.3179 0.0222 Uiso 1.00 calc
H(12a) H 0.8384 0.1291 0.4522 0.0264 Uiso 1.00 calc
H(12b) H 0.9937 0.1686 0.4711 0.0264 Uiso 1.00 calc
H(13a) H 0.9049 0.3116 0.4475 0.0251 Uiso 1.00 calc
H(13b) H 0.8219 0.2667 0.5204 0.0251 Uiso 1.00 calc
H(14a) H 0.6174 0.1751 0.4561 0.0225 Uiso 1.00 calc
H(14b) H 0.5471 0.2645 0.4808 0.0225 Uiso 1.00 calc
H(15a) H 0.4466 0.2604 0.3151 0.0242 Uiso 1.00 calc
H(15b) H 0.3665 0.2129 0.3878 0.0242 Uiso 1.00 calc
H(16) H 0.4357 0.0748 0.3394 0.0245 Uiso 1.00 calc
H(18) H 0.5713 0.1839 0.1268 0.0213 Uiso 1.00 calc
H(19a) H 0.3565 0.0177 0.1932 0.0293 Uiso 1.00 calc
H(19b) H 0.4454 0.0471 0.1082 0.0293 Uiso 1.00 calc

loop_
_atom_site_aniso_label
_atom_site_aniso_U_11
_atom_site_aniso_U_22
_atom_site_aniso_U_33
_atom_site_aniso_U_12
_atom_site_aniso_U_13
_atom_site_aniso_U_23
Zn(1) 0.00955(9) 0.0149(1) 0.0149(1) -0.00188(10) 0.00174(7) -0.00362(10)
Cl(20) 0.0185(2) 0.0202(2) 0.0262(3) 0.0018(2) 0.0085(2) 0.0013(2)
Cl(25) 0.0161(2) 0.0143(2) 0.0137(2) -0.0028(2) 0.0022(2) 0.0000(2)
O(21) 0.0280(8) 0.059(1) 0.050(1) 0.0102(8) -0.0060(7) 0.0073(9)
O(22) 0.059(1) 0.0189(8) 0.064(1) 0.0016(7) 0.0326(9) 0.0044(8)
O(23) 0.0216(7) 0.0411(9) 0.0430(10) -0.0071(7) 0.0150(7) -0.0049(7)
O(24) 0.063(1) 0.0397(9) 0.0293(9) -0.0002(8) 0.0235(8) -0.0057(7)
O(26) 0.0210(7) 0.0255(7) 0.0239(8) -0.0122(6) 0.0061(6) -0.0014(6)
O(27) 0.0386(8) 0.0234(7) 0.0160(7) -0.0066(6) 0.0095(6) -0.0038(6)
O(28) 0.0188(7) 0.0229(7) 0.0353(9) 0.0016(6) -0.0053(6) 0.0031(6)
O(29) 0.0278(7) 0.0148(6) 0.0177(7) 0.0014(5) 0.0011(6) -0.0018(5)
N(2) 0.0140(7) 0.0154(8) 0.0188(8) -0.0031(6) 0.0032(6) -0.0044(6)
N(5) 0.0196(8) 0.0202(8) 0.0222(9) -0.0008(7) 0.0058(7) -0.0013(7)
N(8) 0.0168(7) 0.0219(8) 0.0185(8) -0.0051(7) 0.0029(6) -0.0071(7)
N(11) 0.0155(8) 0.0203(8) 0.0192(9) -0.0017(7) 0.0003(7) -0.0047(7)
N(16) 0.0237(8) 0.0174(8) 0.0217(9) -0.0057(7) 0.0086(7) -0.0045(7)
N(18) 0.0143(7) 0.0226(8) 0.0159(9) -0.0018(7) 0.0007(6) -0.0004(7)
N(19) 0.0217(8) 0.0246(9) 0.0277(10) -0.0092(7) 0.0062(7) -0.0113(8)
C(3) 0.0227(10) 0.0173(9) 0.024(1) -0.0017(8) 0.0067(8) -0.0060(8)
C(4) 0.030(1) 0.0169(10) 0.028(1) -0.0023(9) 0.0084(9) -0.0048(9)
C(6) 0.034(1) 0.023(1) 0.024(1) -0.0035(9) 0.0086(9) 0.0016(9)
C(7) 0.025(1) 0.030(1) 0.025(1) -0.0089(9) 0.0098(9) -0.0037(9)
C(9) 0.0128(9) 0.029(1) 0.027(1) -0.0029(8) 0.0039(8) -0.0093(9)
C(10) 0.0115(9) 0.030(1) 0.026(1) -0.0001(8) 0.0006(8) -0.0079(9)
C(12) 0.0167(9) 0.028(1) 0.021(1) 0.0006(8) 0.0007(8) 0.0015(9)
C(13) 0.0179(9) 0.027(1) 0.0171(10) -0.0047(8) 0.0007(7) -0.0043(8)
C(14) 0.0168(8) 0.021(1) 0.0195(10) -0.0036(8) 0.0076(7) -0.0050(8)
C(15) 0.0156(9) 0.0223(10) 0.024(1) -0.0031(8) 0.0086(8) -0.0079(8)
C(17) 0.0108(8) 0.0166(9) 0.022(1) 0.0020(8) 0.0007(7) -0.0030(8)

loop_
_atom_type_symbol
_atom_type_description
_atom_type_scat_dispersion_real
_atom_type_scat_dispersion_imag
_atom_type_scat_source
C C 0.003 0.002
;International Tables for Crystallography
(1992, Vol. C, Tables 4.2.6.8 and 6.1.1.1)
;
H H 0.000 0.000
;International Tables for Crystallography
(1992, Vol. C, Table 6.1.1.2)
;
Cl Cl 0.148 0.159
;International Tables for Crystallography
(1992, Vol. C, Tables 4.2.6.8 and 6.1.1.1)
;
N N 0.006 0.003
;International Tables for Crystallography
(1992, Vol. C, Tables 4.2.6.8 and 6.1.1.1)
;
O O 0.011 0.006
;International Tables for Crystallography
(1992, Vol. C, Tables 4.2.6.8 and 6.1.1.1)
;
Zn Zn 0.284 1.430
;International Tables for Crystallography
(1992, Vol. C, Tables 4.2.6.8 and 6.1.1.1)
;

loop_
_geom_angle_atom_site_label_1
_geom_angle_atom_site_label_2
_geom_angle_atom_site_label_3
_geom_angle
_geom_angle_publ_flag
N(2) Zn(1) N(5) 82.40(6) yes
N(2) Zn(1) N(8) 137.41(5) yes
N(2) Zn(1) N(11) 82.22(5) yes
N(2) Zn(1) N(18) 111.64(6) yes
N(5) Zn(1) N(8) 81.13(5) yes
N(5) Zn(1) N(11) 133.37(6) yes
N(5) Zn(1) N(18) 109.69(6) yes
N(8) Zn(1) N(11) 81.20(6) yes
N(8) Zn(1) N(18) 110.87(6) yes
N(11) Zn(1) N(18) 116.91(6) yes
O(21) Cl(20) O(22) 110.5(1) yes
O(21) Cl(20) O(23) 109.62(10) yes
O(21) Cl(20) O(24) 108.70(10) yes
O(22) Cl(20) O(23) 109.10(9) yes
O(22) Cl(20) O(24) 110.04(9) yes
O(23) Cl(20) O(24) 108.82(9) yes
O(26) Cl(25) O(27) 109.66(8) yes
O(26) Cl(25) O(28) 110.28(8) yes
O(26) Cl(25) O(29) 108.28(7) yes
O(27) Cl(25) O(28) 110.54(8) yes
O(27) Cl(25) O(29) 109.23(8) yes
O(28) Cl(25) O(29) 108.80(8) yes
Zn(1) N(2) C(3) 106.4(1) yes
Zn(1) N(2) C(13) 104.28(10) yes
Zn(1) N(2) C(14) 115.6(1) yes
C(3) N(2) C(13) 111.0(1) yes
C(3) N(2) C(14) 109.4(1) yes
C(13) N(2) C(14) 110.0(1) yes
Zn(1) N(5) C(4) 105.9(1) yes
Zn(1) N(5) C(6) 110.1(1) yes
C(4) N(5) C(6) 114.9(1) yes
Zn(1) N(8) C(7) 107.2(1) yes
Zn(1) N(8) C(9) 108.6(1) yes
C(7) N(8) C(9) 114.0(1) yes
Zn(1) N(11) C(10) 106.0(1) yes
Zn(1) N(11) C(12) 109.6(1) yes
C(10) N(11) C(12) 113.3(1) yes
C(15) N(16) C(17) 123.9(2) yes
Zn(1) N(18) C(17) 130.6(1) yes
N(2) C(3) C(4) 111.4(1) yes
N(5) C(4) C(3) 108.6(1) yes
N(5) C(6) C(7) 110.3(2) yes
N(8) C(7) C(6) 109.3(1) yes
N(8) C(9) C(10) 109.0(1) yes
N(11) C(10) C(9) 109.1(1) yes
N(11) C(12) C(13) 110.0(2) yes
N(2) C(13) C(12) 110.4(1) yes
N(2) C(14) C(15) 113.2(1) yes
N(16) C(15) C(14) 115.5(1) yes
N(16) C(17) N(18) 121.3(2) yes
N(16) C(17) N(19) 116.5(2) yes
N(18) C(17) N(19) 122.2(2) yes

loop_
_geom_bond_atom_site_label_1
_geom_bond_atom_site_label_2
_geom_bond_distance
_geom_bond_publ_flag
Zn(1) N(2) 2.188(2) yes
Zn(1) N(5) 2.125(2) yes
Zn(1) N(8) 2.180(1) yes
Zn(1) N(11) 2.135(2) yes
Zn(1) N(18) 1.953(2) yes
Cl(20) O(21) 1.428(2) yes
Cl(20) O(22) 1.427(1) yes
Cl(20) O(23) 1.434(1) yes
Cl(20) O(24) 1.441(2) yes
Cl(25) O(26) 1.451(1) yes
Cl(25) O(27) 1.437(1) yes
Cl(25) O(28) 1.432(1) yes
Cl(25) O(29) 1.453(1) yes
N(2) C(3) 1.487(2) yes
N(2) C(13) 1.484(2) yes
N(2) C(14) 1.492(2) yes
N(5) C(4) 1.474(2) yes
N(5) C(6) 1.480(2) yes
N(8) C(7) 1.475(2) yes
N(8) C(9) 1.475(2) yes
N(11) C(10) 1.478(2) yes
N(11) C(12) 1.479(2) yes
N(16) C(15) 1.460(2) yes
N(16) C(17) 1.352(2) yes
N(18) C(17) 1.310(2) yes
N(19) C(17) 1.347(2) yes
C(3) C(4) 1.515(3) yes
C(6) C(7) 1.513(3) yes
C(9) C(10) 1.513(3) yes
C(12) C(13) 1.518(3) yes
C(14) C(15) 1.517(3) yes

loop_
_geom_contact_atom_site_label_1
_geom_contact_atom_site_label_2
_geom_contact_distance
_geom_contact_site_symmetry_2
O(21) N(16) 3.168(2) 2_555
O(22) C(12) 3.400(2) 4_454
O(22) C(13) 3.491(3) 4_454
O(22) O(27) 3.595(2) 4_455
O(23) N(11) 3.052(2) 2_655
O(23) N(5) 3.077(2) .
O(23) C(12) 3.223(2) 2_655
O(23) C(6) 3.230(2) .
O(23) O(23) 3.369(3) 3_665
O(23) C(12) 3.459(2) 4_454
O(23) C(10) 3.539(2) 2_655
O(24) O(27) 3.016(2) 4_455
O(24) N(19) 3.059(2) 2_555
O(24) N(16) 3.239(2) 2_555
O(24) C(10) 3.300(2) 2_655
O(24) C(9) 3.407(2) 2_655
O(26) O(26) 2.893(2) 3_655
O(26) N(19) 3.046(2) 3_655
O(26) N(19) 3.241(2) .
O(26) C(4) 3.276(2) 2_645
O(26) N(18) 3.317(2) .
O(26) C(3) 3.549(2) 2_645
O(27) N(19) 3.023(2) 3_655
O(27) C(15) 3.288(2) 4_554
O(27) C(10) 3.458(2) 4_454
O(28) N(8) 3.290(2) .
O(28) C(9) 3.297(2) .
O(28) C(3) 3.316(2) 2_645
O(28) C(4) 3.385(2) 2_645
O(29) N(8) 3.014(2) .
O(29) N(18) 3.149(2) .
O(29) C(10) 3.262(2) 4_454
O(29) C(12) 3.408(2) 4_454
O(29) C(13) 3.465(2) 4_454
O(29) C(15) 3.525(2) 4_554

loop_
_geom_torsion_atom_site_label_1
_geom_torsion_atom_site_label_2
_geom_torsion_atom_site_label_3
_geom_torsion_atom_site_label_4
_geom_torsion
_geom_torsion_publ_flag
Zn(1) N(2) C(3) C(4) -31.5(2) yes
Zn(1) N(2) C(13) C(12) -46.2(2) yes
Zn(1) N(2) C(14) C(15) -39.4(2) yes
Zn(1) N(5) C(4) C(3) -49.1(2) yes
Zn(1) N(5) C(6) C(7) -35.0(2) yes
Zn(1) N(8) C(7) C(6) -42.7(2) yes
Zn(1) N(8) C(9) C(10) -33.4(2) yes
Zn(1) N(11) C(10) C(9) -49.2(2) yes
Zn(1) N(11) C(12) C(13) -32.1(2) yes
Zn(1) N(18) C(17) N(16) 24.2(3) yes
Zn(1) N(18) C(17) N(19) -153.8(1) yes
N(2) Zn(1) N(5) C(4) 24.8(1) yes
N(2) Zn(1) N(5) C(6) 149.6(1) yes
N(2) Zn(1) N(8) C(7) -49.8(1) yes
N(2) Zn(1) N(8) C(9) 73.8(1) yes
N(2) Zn(1) N(11) C(10) -117.2(1) yes
N(2) Zn(1) N(11) C(12) 5.4(1) yes
N(2) Zn(1) N(18) C(17) -30.1(2) yes
N(2) C(3) C(4) N(5) 55.8(2) yes
N(2) C(13) C(12) N(11) 54.4(2) yes
N(2) C(14) C(15) N(16) 91.5(2) yes
N(5) Zn(1) N(2) C(3) 3.5(1) yes
N(5) Zn(1) N(2) C(13) -113.9(1) yes
N(5) Zn(1) N(2) C(14) 125.1(1) yes
N(5) Zn(1) N(8) C(7) 18.6(1) yes
N(5) Zn(1) N(8) C(9) 142.2(1) yes
N(5) Zn(1) N(11) C(10) -45.4(1) yes
N(5) Zn(1) N(11) C(12) 77.2(1) yes
N(5) Zn(1) N(18) C(17) -119.5(2) yes
N(5) C(6) C(7) N(8) 52.8(2) yes
N(8) Zn(1) N(2) C(3) 71.5(1) yes
N(8) Zn(1) N(2) C(13) -45.9(1) yes
N(8) Zn(1) N(2) C(14) -166.9(1) yes
N(8) Zn(1) N(5) C(4) -115.8(1) yes
N(8) Zn(1) N(5) C(6) 9.0(1) yes
N(8) Zn(1) N(11) C(10) 23.5(1) yes
N(8) Zn(1) N(11) C(12) 146.1(1) yes
N(8) Zn(1) N(18) C(17) 152.7(1) yes
N(8) C(9) C(10) N(11) 56.5(2) yes
N(11) Zn(1) N(2) C(3) 139.3(1) yes
N(11) Zn(1) N(2) C(13) 21.9(1) yes
N(11) Zn(1) N(2) C(14) -99.0(1) yes
N(11) Zn(1) N(5) C(4) -46.9(1) yes
N(11) Zn(1) N(5) C(6) 77.9(1) yes
N(11) Zn(1) N(8) C(7) -118.1(1) yes
N(11) Zn(1) N(8) C(9) 5.5(1) yes
N(11) Zn(1) N(18) C(17) 62.1(2) yes
N(18) Zn(1) N(2) C(3) -104.7(1) yes
N(18) Zn(1) N(2) C(13) 137.9(1) yes
N(18) Zn(1) N(2) C(14) 16.9(1) yes
N(18) Zn(1) N(5) C(4) 135.1(1) yes
N(18) Zn(1) N(5) C(6) -100.1(1) yes
N(18) Zn(1) N(8) C(7) 126.4(1) yes
N(18) Zn(1) N(8) C(9) -110.0(1) yes
N(18) Zn(1) N(11) C(10) 132.5(1) yes
N(18) Zn(1) N(11) C(12) -104.9(1) yes
N(18) C(17) N(16) C(15) 34.2(3) yes
N(19) C(17) N(16) C(15) -147.7(2) yes
C(3) N(2) C(13) C(12) -160.4(1) yes
C(3) N(2) C(14) C(15) 80.6(2) yes
C(3) C(4) N(5) C(6) -170.8(2) yes
C(4) N(5) C(6) C(7) 84.3(2) yes
C(4) C(3) N(2) C(13) 81.4(2) yes
C(4) C(3) N(2) C(14) -157.0(1) yes
C(6) C(7) N(8) C(9) -163.0(2) yes
C(7) N(8) C(9) C(10) 86.1(2) yes
C(9) C(10) N(11) C(12) -169.5(1) yes
C(10) N(11) C(12) C(13) 86.1(2) yes
C(12) C(13) N(2) C(14) 78.4(2) yes
C(13) N(2) C(14) C(15) -157.2(1) yes
C(14) C(15) N(16) C(17) -104.1(2) yes
C(14) C(15) N(16) C(17) -104.1(2) yes
